data_7049166
loop_
_publ_author_name
'Bouchard, Nicolas'
'Fontaine, Fr\'ed\'eric-Georges'

_publ_section_title
;
 Alkylammoniotrifluoroborate functionalized polystyrenes: polymeric
 pre-catalysts for the metal-free borylation of heteroarenes.
;
_journal_issue 15
_journal_name_full 'Dalton transactions (Cambridge, England : 2003)'
_journal_page_first 4846
_journal_page_last 4856
_journal_paper_doi 10.1039/c9dt00484j
_journal_volume 48
_journal_year 2019
_chemical_formula_moiety '4(C10 H13 B F3 N)'
_chemical_formula_sum 'C40 H52 B4 F12 N4'
_chemical_formula_weight 860.09
_chemical_name_common 3-Me
_chemical_name_systematic 3-Me
_space_group_crystal_system monoclinic
_space_group_IT_number 14
_space_group_name_Hall '-P 2ybc'
_space_group_name_H-M_alt 'P 1 21/c 1'
_symmetry_space_group_name_Hall '-P 2ybc'
_symmetry_space_group_name_H-M 'P 1 21/c 1'
_atom_sites_solution_hydrogens difmap
_atom_sites_solution_primary dual
_audit_creation_date 2018-09-26
_audit_creation_method
;
Olex2 1.2
(compiled 2018.05.29 svn.r3508 for OlexSys, GUI svn.r5506)
;
_audit_update_record
;
2019-01-22 deposited with the CCDC.    2019-02-27 downloaded from the CCDC.
;
_cell_angle_alpha 90
_cell_angle_beta 104.354(3)
_cell_angle_gamma 90
_cell_formula_units_Z 1
_cell_length_a 13.504(3)
_cell_length_b 10.4434(19)
_cell_length_c 7.9038(15)
_cell_measurement_reflns_used 2784
_cell_measurement_temperature 150
_cell_measurement_theta_max 29.8392
_cell_measurement_theta_min 2.4954
_cell_volume 1079.9(4)
_computing_molecular_graphics 'Olex2 (Dolomanov et al., 2009)'
_computing_publication_material 'Olex2 (Dolomanov et al., 2009)'
_computing_structure_refinement 'XL (Sheldrick, 2008)'
_computing_structure_solution 'XT (Sheldrick, 2015)'
_diffrn_ambient_temperature 150
_diffrn_detector 'Bruker APEX2 area detector'
_diffrn_detector_type 'CCD area detector'
_diffrn_measured_fraction_theta_full 0.999
_diffrn_measured_fraction_theta_max 0.951
_diffrn_measurement_device 'three-circle diffractometer'
_diffrn_radiation_monochromator 'mirror optics'
_diffrn_radiation_probe x-ray
_diffrn_radiation_type MoK\a
_diffrn_radiation_wavelength 0.71073
_diffrn_reflns_av_R_equivalents 0.0368
_diffrn_reflns_av_unetI/netI 0.0356
_diffrn_reflns_Laue_measured_fraction_full 0.999
_diffrn_reflns_Laue_measured_fraction_max 0.951
_diffrn_reflns_limit_h_max 20
_diffrn_reflns_limit_h_min -20
_diffrn_reflns_limit_k_max 15
_diffrn_reflns_limit_k_min -15
_diffrn_reflns_limit_l_max 11
_diffrn_reflns_limit_l_min -12
_diffrn_reflns_number 15071
_diffrn_reflns_point_group_measured_fraction_full 0.999
_diffrn_reflns_point_group_measured_fraction_max 0.951
_diffrn_reflns_theta_full 25.242
_diffrn_reflns_theta_max 33.173
_diffrn_reflns_theta_min 1.556
_diffrn_source 'microfocus sealed X-ray tube'
_diffrn_source_type 'Incoatec I\ms'
_exptl_absorpt_coefficient_mu 0.113
_exptl_absorpt_correction_T_max 0.7466
_exptl_absorpt_correction_T_min 0.6785
_exptl_absorpt_correction_type multi-scan
_exptl_absorpt_process_details
'SADABS-2014/5 (Bruker,2014/5) was used for absorption correction. wR2(int) was 0.0550 before and 0.0449 after correction. The Ratio of minimum to maximum transmission is 0.9088. The \l/2 correction factor is 0.00150.'
_exptl_crystal_colour colourless
_exptl_crystal_colour_primary colourless
_exptl_crystal_density_diffrn 1.323
_exptl_crystal_description prism
_exptl_crystal_F_000 448
_exptl_crystal_preparation 'Trifluoroborate method'
_exptl_crystal_recrystallization_method 'Slow evaporation in acetone'
_exptl_crystal_size_max 0.05
_exptl_crystal_size_mid 0.03
_exptl_crystal_size_min 0.03
_refine_diff_density_max 0.309
_refine_diff_density_min -0.259
_refine_diff_density_rms 0.044
_refine_ls_extinction_method none
_refine_ls_goodness_of_fit_ref 1.056
_refine_ls_hydrogen_treatment refall
_refine_ls_matrix_type full
_refine_ls_number_parameters 216
_refine_ls_number_reflns 3927
_refine_ls_number_restraints 90
_refine_ls_restrained_S_all 1.051
_refine_ls_R_factor_all 0.0757
_refine_ls_R_factor_gt 0.0446
_refine_ls_shift/su_max 0.001
_refine_ls_shift/su_mean 0.000
_refine_ls_structure_factor_coef Fsqd
_refine_ls_weighting_details 'w=1/[\s^2^(Fo^2^)+(0.0553P)^2^+0.1210P] where P=(Fo^2^+2Fc^2^)/3'
_refine_ls_weighting_scheme calc
_refine_ls_wR_factor_gt 0.1116
_refine_ls_wR_factor_ref 0.1288
_reflns_Friedel_coverage 0.000
_reflns_number_gt 2611
_reflns_number_total 3927
_reflns_threshold_expression 'I > 2\s(I)'
_cod_data_source_file c9dt00484j2.cif
_cod_data_source_block er20161206_0m
_cod_depositor_comments 'Adding full bibliography for 7049165--7049166.cif.'
_cod_original_cell_volume 1079.9(3)
_cod_database_code 7049166
_shelx_shelxl_version_number 2014/7
_shelx_space_group_comment
;
The symmetry employed for this shelxl refinement is uniquely defined
by the following loop, which should always be used as a source of
symmetry information in preference to the above space-group names.
They are only intended as comments.
;
_olex2_refinement_description
;
1. Rigid bond restraints
 F3A, F3, F1A, F1, F2A, F2
 with sigma for 1-2 distances of 0.01 and sigma for 1-3 distances of 0.01
 F1A, F1, F3A, F3, F2A, F2
 with sigma for 1-2 distances of 0.01 and sigma for 1-3 distances of 0.01
 F1A, F1
 with sigma for 1-2 distances of 0.01 and sigma for 1-3 distances of 0.01
 F2A, F2
 with sigma for 1-2 distances of 0.01 and sigma for 1-3 distances of 0.01
 F3A, F3
 with sigma for 1-2 distances of 0.01 and sigma for 1-3 distances of 0.01
2. Uiso/Uaniso restraints and constraints
F1A \\sim F1: within 1.7A with sigma of 0.04 and sigma for terminal atoms of
0.08
F3A \\sim F3: within 1.7A with sigma of 0.04 and sigma for terminal atoms of
0.08
F2 \\sim F2A: within 1.7A with sigma of 0.04 and sigma for terminal atoms of
0.08
F2A \\sim F2 \\sim F1 \\sim F1A \\sim F3A \\sim F3: within 3A with sigma of
0.02 and sigma for terminal atoms of 0.04
3. Rigid body (RIGU) restrains
 F3A, F1A, F1, F2A, F2
 with sigma for 1-2 distances of 0.004 and sigma for 1-3 distances of 0.004
4. Others
 Sof(F1A)=Sof(F2A)=Sof(F3A)=1-FVAR(1)
 Sof(F1)=Sof(F2)=Sof(F3)=FVAR(1)
;
_olex2_exptl_crystal_mounting_method 'Manual '
_olex2_submission_original_sample_id NB3178
_olex2_submission_special_instructions 'No special instructions were received'

loop_
_space_group_symop_operation_xyz
'x, y, z'
'-x, y+1/2, -z+1/2'
'-x, -y, -z'
'x, -y-1/2, z-1/2'

loop_
_atom_site_label
_atom_site_type_symbol
_atom_site_fract_x
_atom_site_fract_y
_atom_site_fract_z
_atom_site_U_iso_or_equiv
_atom_site_adp_type
_atom_site_occupancy
_atom_site_site_symmetry_order
_atom_site_calc_flag
_atom_site_refinement_flags_adp
_atom_site_refinement_flags_occupancy
_atom_site_disorder_assembly
_atom_site_disorder_group
F1 F 0.8402(4) 0.6145(2) 0.6160(8) 0.0573(11) Uani 0.694(19) 1 d U P A 1
F2 F 0.8115(2) 0.4276(4) 0.7427(3) 0.0442(7) Uani 0.694(19) 1 d U P A 1
F3 F 0.9330(4) 0.4296(5) 0.5835(6) 0.0293(6) Uani 0.694(19) 1 d U P A 1
N1 N 0.86736(7) 0.47387(8) 0.22720(11) 0.02575(19) Uani 1 1 d . . . .
C1 C 0.56938(9) 0.38768(10) 0.28457(14) 0.0308(2) Uani 1 1 d . . . .
C2 C 0.59014(9) 0.38793(11) 0.11981(14) 0.0320(2) Uani 1 1 d . . . .
H2 H 0.5361(10) 0.3696(13) 0.0106(18) 0.040(4) Uiso 1 1 d . . . .
C3 C 0.68703(9) 0.41528(11) 0.10151(13) 0.0304(2) Uani 1 1 d . . . .
H3 H 0.7023(10) 0.4137(14) -0.0125(19) 0.045(4) Uiso 1 1 d . . . .
C4 C 0.76381(8) 0.44415(10) 0.25005(12) 0.0251(2) Uani 1 1 d . . . .
C5 C 0.74838(8) 0.44642(10) 0.41777(12) 0.0269(2) Uani 1 1 d . . . .
C6 C 0.64922(9) 0.41648(11) 0.42939(14) 0.0313(2) Uani 1 1 d . . . .
H6 H 0.6340(10) 0.4163(13) 0.5433(18) 0.039(4) Uiso 1 1 d . . . .
C7 C 0.46777(9) 0.35845(13) 0.31167(17) 0.0385(3) Uani 1 1 d . . . .
H7 H 0.4618(11) 0.3700(14) 0.432(2) 0.049(4) Uiso 1 1 d . . . .
C8 C 0.38625(11) 0.31868(16) 0.1949(2) 0.0489(3) Uani 1 1 d . . . .
H8A H 0.3881(12) 0.3028(16) 0.073(2) 0.059(5) Uiso 1 1 d . . . .
H8B H 0.3242(12) 0.2997(16) 0.2289(19) 0.056(4) Uiso 1 1 d . . . .
C9 C 0.86894(11) 0.59461(13) 0.12659(18) 0.0396(3) Uani 1 1 d . . . .
H9A H 0.8260(11) 0.5816(14) 0.007(2) 0.048(4) Uiso 1 1 d . . . .
H9B H 0.9401(12) 0.6122(13) 0.1310(19) 0.042(4) Uiso 1 1 d . . . .
H9C H 0.8443(11) 0.6614(15) 0.1840(18) 0.044(4) Uiso 1 1 d . . . .
C10 C 0.91246(10) 0.36376(13) 0.15104(17) 0.0365(3) Uani 1 1 d . . . .
H10A H 0.9050(12) 0.2873(17) 0.219(2) 0.058(4) Uiso 1 1 d . . . .
H10B H 0.9841(11) 0.3851(13) 0.1603(18) 0.043(4) Uiso 1 1 d . . . .
H10C H 0.8727(11) 0.3547(14) 0.033(2) 0.047(4) Uiso 1 1 d . . . .
B1 B 0.83502(11) 0.48555(14) 0.59060(16) 0.0361(3) Uani 1 1 d . . . .
F1A F 0.8715(11) 0.6234(7) 0.5606(17) 0.060(2) Uani 0.306(19) 1 d U P A 2
F2A F 0.8159(6) 0.485(3) 0.7379(9) 0.075(3) Uani 0.306(19) 1 d U P A 2
F3A F 0.9290(10) 0.4429(13) 0.5951(15) 0.048(3) Uani 0.306(19) 1 d U P A 2
H1 H 0.9083(10) 0.4883(13) 0.3322(18) 0.038(3) Uiso 1 1 d . . . .

loop_
_atom_site_aniso_label
_atom_site_aniso_U_11
_atom_site_aniso_U_22
_atom_site_aniso_U_33
_atom_site_aniso_U_23
_atom_site_aniso_U_13
_atom_site_aniso_U_12
F1 0.0693(16) 0.0295(7) 0.0585(17) -0.0175(9) -0.0116(13) 0.0000(8)
F2 0.0441(8) 0.0701(17) 0.0175(5) 0.0021(8) 0.0058(5) -0.0030(9)
F3 0.0292(11) 0.0350(10) 0.0215(9) 0.0048(10) 0.0020(8) -0.0038(8)
N1 0.0306(4) 0.0262(4) 0.0184(4) -0.0008(3) 0.0022(3) -0.0003(3)
C1 0.0331(6) 0.0282(5) 0.0306(5) 0.0011(4) 0.0070(4) 0.0034(4)
C2 0.0326(6) 0.0346(6) 0.0260(5) -0.0020(4) 0.0021(4) -0.0016(4)
C3 0.0350(6) 0.0342(6) 0.0201(4) -0.0017(4) 0.0034(4) -0.0010(4)
C4 0.0294(5) 0.0236(5) 0.0208(4) -0.0005(3) 0.0033(4) 0.0010(4)
C5 0.0340(5) 0.0255(5) 0.0198(4) -0.0002(4) 0.0042(4) 0.0037(4)
C6 0.0380(6) 0.0328(6) 0.0237(4) -0.0002(4) 0.0087(4) 0.0038(4)
C7 0.0364(6) 0.0418(7) 0.0388(6) 0.0049(5) 0.0121(5) 0.0055(5)
C8 0.0325(7) 0.0632(10) 0.0513(8) 0.0052(7) 0.0109(6) 0.0036(6)
C9 0.0403(7) 0.0355(7) 0.0391(6) 0.0115(5) 0.0023(5) -0.0046(5)
C10 0.0362(6) 0.0388(7) 0.0339(6) -0.0104(5) 0.0075(5) 0.0022(5)
B1 0.0421(7) 0.0389(7) 0.0232(5) -0.0073(5) 0.0002(5) 0.0050(6)
F1A 0.070(4) 0.0394(19) 0.055(4) -0.021(2) -0.014(3) 0.006(2)
F2A 0.057(2) 0.147(10) 0.0217(16) -0.012(4) 0.0100(14) -0.006(4)
F3A 0.038(3) 0.067(5) 0.034(3) -0.018(2) 0.002(2) 0.003(2)

loop_
_atom_type_symbol
_atom_type_description
_atom_type_scat_dispersion_real
_atom_type_scat_dispersion_imag
_atom_type_scat_source
C C 0.0033 0.0016 'International Tables Vol C Tables 4.2.6.8 and 6.1.1.4'
H H 0.0000 0.0000 'International Tables Vol C Tables 4.2.6.8 and 6.1.1.4'
B B 0.0013 0.0007 'International Tables Vol C Tables 4.2.6.8 and 6.1.1.4'
F F 0.0171 0.0103 'International Tables Vol C Tables 4.2.6.8 and 6.1.1.4'
N N 0.0061 0.0033 'International Tables Vol C Tables 4.2.6.8 and 6.1.1.4'

loop_
_geom_angle_atom_site_label_1
_geom_angle_atom_site_label_2
_geom_angle_atom_site_label_3
_geom_angle
C4 N1 C9 112.27(9)
C4 N1 C10 112.18(9)
C4 N1 H1 107.9(9)
C9 N1 C10 111.95(10)
C9 N1 H1 105.5(9)
C10 N1 H1 106.6(9)
C2 C1 C7 123.03(10)
C6 C1 C2 118.06(10)
C6 C1 C7 118.90(10)
C1 C2 H2 122.1(8)
C3 C2 C1 120.78(10)
C3 C2 H2 117.2(8)
C2 C3 H3 121.1(8)
C2 C3 C4 118.87(10)
C4 C3 H3 120.0(8)
C3 C4 N1 117.96(9)
C5 C4 N1 118.66(9)
C5 C4 C3 123.39(10)
C4 C5 C6 115.47(9)
C4 C5 B1 124.16(10)
C6 C5 B1 120.34(10)
C1 C6 C5 123.43(10)
C1 C6 H6 117.4(8)
C5 C6 H6 119.1(8)
C1 C7 H7 114.8(8)
C8 C7 C1 127.66(13)
C8 C7 H7 117.6(8)
C7 C8 H8A 121.3(10)
C7 C8 H8B 120.3(9)
H8A C8 H8B 118.3(13)
N1 C9 H9A 108.1(9)
N1 C9 H9B 106.6(8)
N1 C9 H9C 108.5(9)
H9A C9 H9B 113.7(12)
H9A C9 H9C 111.7(12)
H9B C9 H9C 108.0(12)
N1 C10 H10A 107.3(9)
N1 C10 H10B 106.8(8)
N1 C10 H10C 106.4(9)
H10A C10 H10B 112.3(12)
H10A C10 H10C 110.1(13)
H10B C10 H10C 113.7(12)
F1 B1 F2 107.7(2)
F1 B1 F3 112.8(4)
F1 B1 C5 112.05(15)
F2 B1 F3 104.58(19)
F2 B1 C5 109.50(18)
F3 B1 C5 109.9(2)
F1A B1 C5 107.2(3)
F2A B1 C5 120.8(5)
F2A B1 F1A 106.8(7)
F2A B1 F3A 112.8(7)
F3A B1 C5 114.9(6)
F3A B1 F1A 88.8(8)

loop_
_geom_bond_atom_site_label_1
_geom_bond_atom_site_label_2
_geom_bond_distance
F1 B1 1.361(3)
F2 B1 1.450(3)
F3 B1 1.461(6)
N1 C4 1.4865(14)
N1 C9 1.4938(15)
N1 C10 1.4957(15)
N1 H1 0.888(14)
C1 C2 1.3984(15)
C1 C6 1.3969(15)
C1 C7 1.4723(17)
C2 H2 1.001(13)
C2 C3 1.3814(17)
C3 H3 0.973(15)
C3 C4 1.3932(14)
C4 C5 1.3923(14)
C5 C6 1.4001(16)
C5 B1 1.6154(16)
C6 H6 0.972(14)
C7 H7 0.978(16)
C7 C8 1.316(2)
C8 H8A 0.987(16)
C8 H8B 0.963(16)
C9 H9A 0.988(15)
C9 H9B 0.970(15)
C9 H9C 0.937(15)
C10 H10A 0.983(17)
C10 H10B 0.978(14)
C10 H10C 0.956(15)
B1 F1A 1.559(13)
B1 F2A 1.254(8)
B1 F3A 1.337(14)
